data_4518665
loop_
_publ_author_name
'Gasperini, Danila'
'Neale, Samuel E.'
'Mahon, Mary F.'
'Macgregor, Stuart A.'
'Webster, Ruth L.'

_publ_section_title
;
 Phosphirenium Ions as Masked Phosphenium Catalysts: Mechanistic
 Evaluation and Application in Synthesis
;
_journal_name_full 'ACS Catalysis'
_journal_page_first 5452
_journal_page_last 5462
_journal_paper_doi 10.1021/acscatal.1c01133
_journal_year 2021
_chemical_formula_moiety 'C F3 O3 S, C28 H24 O2 P'
_chemical_formula_sum 'C29 H24 F3 O5 P S'
_chemical_formula_weight 572.51
_space_group_crystal_system monoclinic
_space_group_IT_number 14
_space_group_name_Hall '-P 2yn'
_space_group_name_H-M_alt 'P 1 21/n 1'
_atom_sites_solution_hydrogens geom
_atom_sites_solution_primary dual
_audit_creation_date 2020-12-07
_audit_creation_method
;
Olex2 1.2
(compiled 2018.05.29 svn.r3508 for OlexSys, GUI svn.r5506)
;
_cell_angle_alpha 90
_cell_angle_beta 95.4560(10)
_cell_angle_gamma 90
_cell_formula_units_Z 4
_cell_length_a 10.5938(2)
_cell_length_b 15.2705(2)
_cell_length_c 16.8486(2)
_cell_measurement_reflns_used 9254
_cell_measurement_temperature 150.00(10)
_cell_measurement_theta_max 72.8520
_cell_measurement_theta_min 3.9110
_cell_volume 2713.29(7)
_computing_cell_refinement 'CrysAlisPro 1.171.40.67a (Rigaku OD, 2019)'
_computing_data_collection 'CrysAlisPro 1.171.40.67a (Rigaku OD, 2019)'
_computing_data_reduction 'CrysAlisPro 1.171.40.67a (Rigaku OD, 2019)'
_computing_molecular_graphics 'Olex2 (Dolomanov et al., 2009)'
_computing_publication_material 'Olex2 (Dolomanov et al., 2009)'
_computing_structure_refinement 'ShelXL (Sheldrick, 2015)'
_computing_structure_solution 'ShelXT (Sheldrick, 2015)'
_diffrn_ambient_environment N~2~
_diffrn_ambient_temperature 150.00(10)
_diffrn_detector 'CCD plate'
_diffrn_detector_area_resol_mean 8.1150
_diffrn_detector_type EosS2
_diffrn_measured_fraction_theta_full 1.000
_diffrn_measured_fraction_theta_max 0.995
_diffrn_measurement_device 'four-circle diffractometer'
_diffrn_measurement_device_type 'SuperNova, Dual, Cu at home/near, EosS2'
_diffrn_measurement_method '\w scans'
_diffrn_radiation_monochromator mirror
_diffrn_radiation_probe x-ray
_diffrn_radiation_type CuK\a
_diffrn_radiation_wavelength 1.54184
_diffrn_reflns_av_R_equivalents 0.0353
_diffrn_reflns_av_unetI/netI 0.0272
_diffrn_reflns_Laue_measured_fraction_full 1.000
_diffrn_reflns_Laue_measured_fraction_max 0.995
_diffrn_reflns_limit_h_max 11
_diffrn_reflns_limit_h_min -13
_diffrn_reflns_limit_k_max 18
_diffrn_reflns_limit_k_min -18
_diffrn_reflns_limit_l_max 20
_diffrn_reflns_limit_l_min -20
_diffrn_reflns_number 23939
_diffrn_reflns_point_group_measured_fraction_full 1.000
_diffrn_reflns_point_group_measured_fraction_max 0.995
_diffrn_reflns_theta_full 67.684
_diffrn_reflns_theta_max 73.046
_diffrn_reflns_theta_min 3.915
_diffrn_source 'micro-focus sealed X-ray tube'
_diffrn_source_type 'SuperNova (Cu) X-ray Source'
_exptl_absorpt_coefficient_mu 2.136
_exptl_absorpt_correction_T_max 1.00000
_exptl_absorpt_correction_T_min 0.87554
_exptl_absorpt_correction_type multi-scan
_exptl_absorpt_process_details
;
CrysAlisPro 1.171.40.67a (Rigaku Oxford Diffraction, 2019)
Empirical absorption correction using spherical harmonics,
 implemented in SCALE3 ABSPACK scaling algorithm.
;
_exptl_crystal_colour colourless
_exptl_crystal_colour_primary colourless
_exptl_crystal_density_diffrn 1.402
_exptl_crystal_description block
_exptl_crystal_F_000 1184
_exptl_crystal_size_max 0.189
_exptl_crystal_size_mid 0.102
_exptl_crystal_size_min 0.068
_refine_diff_density_max 0.273
_refine_diff_density_min -0.388
_refine_diff_density_rms 0.042
_refine_ls_extinction_method none
_refine_ls_goodness_of_fit_ref 1.028
_refine_ls_hydrogen_treatment constr
_refine_ls_matrix_type full
_refine_ls_number_parameters 354
_refine_ls_number_reflns 5389
_refine_ls_number_restraints 0
_refine_ls_restrained_S_all 1.028
_refine_ls_R_factor_all 0.0426
_refine_ls_R_factor_gt 0.0354
_refine_ls_shift/su_max 0.000
_refine_ls_shift/su_mean 0.000
_refine_ls_structure_factor_coef Fsqd
_refine_ls_weighting_details 'w=1/[\s^2^(Fo^2^)+(0.0424P)^2^+0.8770P] where P=(Fo^2^+2Fc^2^)/3'
_refine_ls_weighting_scheme calc
_refine_ls_wR_factor_gt 0.0869
_refine_ls_wR_factor_ref 0.0914
_reflns_Friedel_coverage 0.000
_reflns_number_gt 4649
_reflns_number_total 5389
_reflns_threshold_expression 'I > 2\s(I)'
_cod_data_source_file cs1c01133_si_001.cif
_cod_data_source_block s20rlw58
_cod_database_code 4518665
_shelxl_version_number 2014-3
_shelx_space_group_comment
;
The symmetry employed for this shelxl refinement is uniquely defined
by the following loop, which should always be used as a source of
symmetry information in preference to the above space-group names.
They are only intended as comments.
;
_olex2_refinement_description
;
1. Fixed Uiso
 At 1.2 times of:
  All C(H) groups
 At 1.5 times of:
  All C(H,H,H) groups
2.a Aromatic/amide H refined with riding coordinates:
 C3(H3), C4(H4), C6(H6), C7(H7), C11(H11), C12(H12), C14(H14), C15(H15),
 C18(H18), C19(H19), C20(H20), C21(H21), C22(H22), C24(H24), C25(H25), C26(H26),
  C27(H27), C28(H28)
2.b Idealised Me refined as rotating group:
 C1(H1A,H1B,H1C), C16(H16A,H16B,H16C)
;

loop_
_space_group_symop_operation_xyz
'x, y, z'
'-x+1/2, y+1/2, -z+1/2'
'-x, -y, -z'
'x-1/2, -y-1/2, z-1/2'

loop_
_atom_site_label
_atom_site_type_symbol
_atom_site_fract_x
_atom_site_fract_y
_atom_site_fract_z
_atom_site_U_iso_or_equiv
_atom_site_adp_type
_atom_site_occupancy
_atom_site_site_symmetry_order
_atom_site_calc_flag
_atom_site_refinement_flags_posn
_atom_site_refinement_flags_adp
_atom_site_refinement_flags_occupancy
_atom_site_disorder_assembly
_atom_site_disorder_group
S1 S 0.67771(4) 0.24292(2) 0.08328(2) 0.02892(10) Uani 1 1 d . . . . .
F1 F 0.48831(12) 0.33964(8) 0.02162(8) 0.0543(3) Uani 1 1 d . . . . .
F2 F 0.55504(13) 0.24531(9) -0.05941(7) 0.0532(3) Uani 1 1 d . . . . .
F3 F 0.66472(13) 0.36135(9) -0.03001(8) 0.0627(4) Uani 1 1 d . . . . .
O3 O 0.58838(12) 0.17664(8) 0.10190(7) 0.0368(3) Uani 1 1 d . . . . .
O4 O 0.70082(12) 0.31039(8) 0.14251(8) 0.0396(3) Uani 1 1 d . . . . .
O5 O 0.78928(12) 0.21029(8) 0.04998(7) 0.0360(3) Uani 1 1 d . . . . .
C29 C 0.59254(18) 0.30020(12) -0.00048(11) 0.0399(4) Uani 1 1 d . . . . .
P1 P 0.59541(4) 0.24408(3) 0.40620(2) 0.02558(10) Uani 1 1 d . . . . .
O1 O 0.52235(14) -0.02691(9) 0.73952(8) 0.0440(3) Uani 1 1 d . . . . .
O2 O 1.08057(12) 0.01665(9) 0.23161(8) 0.0413(3) Uani 1 1 d . . . . .
C1 C 0.4280(2) 0.00520(14) 0.78723(11) 0.0438(4) Uani 1 1 d . . . . .
H1A H 0.3475 0.0070 0.7559 0.066 Uiso 1 1 calc GR . . . .
H1B H 0.4506 0.0631 0.8058 0.066 Uiso 1 1 calc GR . . . .
H1C H 0.4225 -0.0329 0.8321 0.066 Uiso 1 1 calc GR . . . .
C2 C 0.54034(17) 0.01718(11) 0.67129(10) 0.0316(3) Uani 1 1 d . . . . .
C3 C 0.46683(16) 0.08757(11) 0.64195(10) 0.0302(3) Uani 1 1 d . . . . .
H3 H 0.3989 0.1067 0.6685 0.036 Uiso 1 1 calc R . . . .
C4 C 0.49557(15) 0.12890(10) 0.57293(9) 0.0277(3) Uani 1 1 d . . . . .
H4 H 0.4464 0.1760 0.5534 0.033 Uiso 1 1 calc R . . . .
C5 C 0.59690(15) 0.10129(10) 0.53210(9) 0.0260(3) Uani 1 1 d . . . . .
C6 C 0.66945(17) 0.02969(11) 0.56184(10) 0.0320(3) Uani 1 1 d . . . . .
H6 H 0.7369 0.0101 0.5351 0.038 Uiso 1 1 calc R . . . .
C7 C 0.64131(18) -0.01178(11) 0.63058(10) 0.0361(4) Uani 1 1 d . . . . .
H7 H 0.6898 -0.0593 0.6500 0.043 Uiso 1 1 calc R . . . .
C8 C 0.62483(15) 0.14790(10) 0.46094(9) 0.0265(3) Uani 1 1 d . . . . .
C9 C 0.69399(15) 0.15410(10) 0.39795(9) 0.0275(3) Uani 1 1 d . . . . .
C10 C 0.79237(15) 0.11825(10) 0.35356(9) 0.0267(3) Uani 1 1 d . . . . .
C11 C 0.83906(16) 0.16818(11) 0.29366(10) 0.0319(3) Uani 1 1 d . . . . .
H11 H 0.8047 0.2232 0.2818 0.038 Uiso 1 1 calc R . . . .
C12 C 0.93591(17) 0.13729(12) 0.25145(10) 0.0343(4) Uani 1 1 d . . . . .
H12 H 0.9670 0.1715 0.2120 0.041 Uiso 1 1 calc R . . . .
C13 C 0.98598(16) 0.05473(11) 0.26869(10) 0.0314(3) Uani 1 1 d . . . . .
C14 C 0.93784(17) 0.00293(11) 0.32711(10) 0.0339(4) Uani 1 1 d . . . . .
H14 H 0.9701 -0.0530 0.3375 0.041 Uiso 1 1 calc R . . . .
C15 C 0.84269(16) 0.03458(11) 0.36933(10) 0.0309(3) Uani 1 1 d . . . . .
H15 H 0.8116 0.0002 0.4086 0.037 Uiso 1 1 calc R . . . .
C16 C 1.1443(2) 0.06874(15) 0.17747(14) 0.0525(5) Uani 1 1 d . . . . .
H16A H 1.0861 0.0839 0.1324 0.079 Uiso 1 1 calc GR . . . .
H16B H 1.2139 0.0362 0.1598 0.079 Uiso 1 1 calc GR . . . .
H16C H 1.1757 0.1212 0.2038 0.079 Uiso 1 1 calc GR . . . .
C17 C 0.45941(15) 0.26290(10) 0.33797(9) 0.0261(3) Uani 1 1 d . . . . .
C18 C 0.34901(18) 0.29736(15) 0.36352(11) 0.0433(4) Uani 1 1 d . . . . .
H18 H 0.3427 0.3074 0.4174 0.052 Uiso 1 1 calc R . . . .
C19 C 0.24838(19) 0.31667(15) 0.30777(13) 0.0483(5) Uani 1 1 d . . . . .
H19 H 0.1737 0.3392 0.3244 0.058 Uiso 1 1 calc R . . . .
C20 C 0.25816(18) 0.30273(13) 0.22794(11) 0.0395(4) Uani 1 1 d . . . . .
H20 H 0.1904 0.3163 0.1907 0.047 Uiso 1 1 calc R . . . .
C21 C 0.36809(19) 0.26879(14) 0.20308(11) 0.0429(4) Uani 1 1 d . . . . .
H21 H 0.3745 0.2597 0.1490 0.051 Uiso 1 1 calc R . . . .
C22 C 0.46886(18) 0.24816(12) 0.25783(10) 0.0364(4) Uani 1 1 d . . . . .
H22 H 0.5426 0.2245 0.2409 0.044 Uiso 1 1 calc R . . . .
C23 C 0.66642(15) 0.34435(10) 0.44187(9) 0.0275(3) Uani 1 1 d . . . . .
C24 C 0.6186(2) 0.42445(12) 0.41427(12) 0.0453(5) Uani 1 1 d . . . . .
H24 H 0.5454 0.4268 0.3792 0.054 Uiso 1 1 calc R . . . .
C25 C 0.6807(2) 0.50088(13) 0.43926(14) 0.0509(5) Uani 1 1 d . . . . .
H25 H 0.6484 0.5547 0.4212 0.061 Uiso 1 1 calc R . . . .
C26 C 0.78959(19) 0.49786(12) 0.49049(11) 0.0395(4) Uani 1 1 d . . . . .
H26 H 0.8306 0.5495 0.5070 0.047 Uiso 1 1 calc R . . . .
C27 C 0.83795(18) 0.41852(13) 0.51740(12) 0.0407(4) Uani 1 1 d . . . . .
H27 H 0.9119 0.4165 0.5518 0.049 Uiso 1 1 calc R . . . .
C28 C 0.77654(17) 0.34152(12) 0.49331(11) 0.0362(4) Uani 1 1 d . . . . .
H28 H 0.8092 0.2879 0.5117 0.043 Uiso 1 1 calc R . . . .

loop_
_atom_site_aniso_label
_atom_site_aniso_U_11
_atom_site_aniso_U_22
_atom_site_aniso_U_33
_atom_site_aniso_U_23
_atom_site_aniso_U_13
_atom_site_aniso_U_12
S1 0.0342(2) 0.02161(18) 0.0311(2) 0.00052(14) 0.00383(15) -0.00476(15)
F1 0.0496(7) 0.0485(7) 0.0631(8) 0.0074(6) -0.0039(6) 0.0114(6)
F2 0.0584(7) 0.0622(8) 0.0370(6) -0.0004(5) -0.0054(5) -0.0073(6)
F3 0.0666(8) 0.0495(7) 0.0712(9) 0.0316(6) 0.0014(7) -0.0155(6)
O3 0.0445(7) 0.0278(6) 0.0395(6) 0.0012(5) 0.0111(5) -0.0110(5)
O4 0.0421(7) 0.0316(6) 0.0446(7) -0.0105(5) 0.0020(6) -0.0046(5)
O5 0.0386(7) 0.0310(6) 0.0393(7) 0.0009(5) 0.0091(5) -0.0024(5)
C29 0.0431(10) 0.0342(9) 0.0421(10) 0.0076(7) 0.0021(8) -0.0056(8)
P1 0.0305(2) 0.02262(19) 0.02346(19) 0.00303(14) 0.00167(15) 0.00411(14)
O1 0.0556(8) 0.0411(7) 0.0365(7) 0.0157(6) 0.0113(6) 0.0046(6)
O2 0.0375(7) 0.0425(7) 0.0461(7) -0.0081(6) 0.0163(6) -0.0025(6)
C1 0.0516(11) 0.0486(11) 0.0323(9) 0.0090(8) 0.0096(8) -0.0069(9)
C2 0.0398(9) 0.0281(8) 0.0266(8) 0.0054(6) 0.0011(6) -0.0033(7)
C3 0.0292(8) 0.0317(8) 0.0296(8) 0.0021(6) 0.0030(6) -0.0004(6)
C4 0.0274(8) 0.0255(8) 0.0297(8) 0.0033(6) -0.0013(6) 0.0024(6)
C5 0.0306(8) 0.0223(7) 0.0247(7) 0.0008(6) -0.0004(6) 0.0006(6)
C6 0.0380(9) 0.0281(8) 0.0300(8) 0.0011(6) 0.0040(7) 0.0091(7)
C7 0.0478(10) 0.0269(8) 0.0331(8) 0.0075(7) 0.0014(7) 0.0096(7)
C8 0.0299(8) 0.0223(7) 0.0268(7) 0.0000(6) -0.0005(6) 0.0029(6)
C9 0.0308(8) 0.0239(7) 0.0270(7) 0.0007(6) -0.0013(6) 0.0013(6)
C10 0.0298(8) 0.0249(7) 0.0250(7) -0.0027(6) 0.0009(6) -0.0001(6)
C11 0.0370(9) 0.0283(8) 0.0301(8) 0.0016(6) 0.0024(7) 0.0010(7)
C12 0.0389(9) 0.0355(9) 0.0293(8) 0.0013(7) 0.0070(7) -0.0063(7)
C13 0.0291(8) 0.0337(9) 0.0317(8) -0.0086(7) 0.0047(6) -0.0036(7)
C14 0.0363(9) 0.0278(8) 0.0381(9) -0.0017(7) 0.0061(7) 0.0035(7)
C15 0.0358(9) 0.0266(8) 0.0309(8) 0.0016(6) 0.0062(7) 0.0011(6)
C16 0.0468(11) 0.0565(13) 0.0580(13) -0.0069(10) 0.0254(10) -0.0082(10)
C17 0.0293(8) 0.0234(7) 0.0256(7) 0.0037(6) 0.0023(6) 0.0014(6)
C18 0.0397(10) 0.0617(13) 0.0296(9) 0.0032(8) 0.0082(7) 0.0135(9)
C19 0.0338(9) 0.0641(13) 0.0475(11) 0.0055(9) 0.0062(8) 0.0152(9)
C20 0.0365(9) 0.0404(10) 0.0394(9) 0.0058(8) -0.0075(7) 0.0013(7)
C21 0.0439(10) 0.0571(12) 0.0265(8) -0.0013(8) -0.0030(7) 0.0020(9)
C22 0.0359(9) 0.0442(10) 0.0293(8) -0.0033(7) 0.0045(7) 0.0046(7)
C23 0.0320(8) 0.0243(7) 0.0263(7) 0.0030(6) 0.0039(6) 0.0035(6)
C24 0.0535(12) 0.0273(9) 0.0507(11) 0.0076(8) -0.0180(9) 0.0013(8)
C25 0.0634(13) 0.0258(9) 0.0596(13) 0.0082(8) -0.0149(10) 0.0002(9)
C26 0.0445(10) 0.0306(9) 0.0432(10) -0.0003(7) 0.0033(8) -0.0053(7)
C27 0.0367(9) 0.0378(10) 0.0460(10) -0.0028(8) -0.0052(8) 0.0020(8)
C28 0.0377(9) 0.0280(8) 0.0416(9) 0.0015(7) -0.0037(7) 0.0084(7)

loop_
_atom_type_symbol
_atom_type_description
_atom_type_scat_dispersion_real
_atom_type_scat_dispersion_imag
_atom_type_scat_source
C C 0.0181 0.0091 'International Tables Vol C Tables 4.2.6.8 and 6.1.1.4'
H H 0.0000 0.0000 'International Tables Vol C Tables 4.2.6.8 and 6.1.1.4'
F F 0.0727 0.0534 'International Tables Vol C Tables 4.2.6.8 and 6.1.1.4'
O O 0.0492 0.0322 'International Tables Vol C Tables 4.2.6.8 and 6.1.1.4'
P P 0.2955 0.4335 'International Tables Vol C Tables 4.2.6.8 and 6.1.1.4'
S S 0.3331 0.5567 'International Tables Vol C Tables 4.2.6.8 and 6.1.1.4'

loop_
_geom_angle_atom_site_label_1
_geom_angle_atom_site_label_2
_geom_angle_atom_site_label_3
_geom_angle
_geom_angle_site_symmetry_1
_geom_angle_site_symmetry_3
_geom_angle_publ_flag
O3 S1 O5 114.91(7) . . ?
O3 S1 C29 102.62(8) . . ?
O4 S1 O3 115.09(8) . . ?
O4 S1 O5 115.13(8) . . ?
O4 S1 C29 103.42(9) . . ?
O5 S1 C29 103.16(8) . . ?
F1 C29 S1 111.11(13) . . ?
F2 C29 S1 111.45(13) . . ?
F2 C29 F1 107.14(16) . . ?
F2 C29 F3 107.69(16) . . ?
F3 C29 S1 111.44(14) . . ?
F3 C29 F1 107.80(16) . . ?
C8 P1 C17 124.75(8) . . ?
C8 P1 C23 119.69(8) . . ?
C9 P1 C8 45.54(7) . . ?
C9 P1 C17 122.10(8) . . ?
C9 P1 C23 117.87(8) . . ?
C17 P1 C23 111.63(7) . . ?
C2 O1 C1 117.86(15) . . ?
C13 O2 C16 117.97(15) . . ?
O1 C2 C3 124.33(16) . . ?
O1 C2 C7 115.69(15) . . ?
C3 C2 C7 119.97(15) . . ?
C4 C3 C2 119.43(15) . . ?
C3 C4 C5 121.24(15) . . ?
C4 C5 C6 118.77(14) . . ?
C4 C5 C8 119.15(14) . . ?
C6 C5 C8 122.08(14) . . ?
C7 C6 C5 120.28(15) . . ?
C6 C7 C2 120.31(16) . . ?
C5 C8 P1 144.09(12) . . ?
C9 C8 P1 66.96(9) . . ?
C9 C8 C5 148.69(15) . . ?
C8 C9 P1 67.51(9) . . ?
C8 C9 C10 148.41(15) . . ?
C10 C9 P1 143.87(13) . . ?
C11 C10 C9 119.37(15) . . ?
C11 C10 C15 118.81(15) . . ?
C15 C10 C9 121.82(14) . . ?
C12 C11 C10 121.13(16) . . ?
C11 C12 C13 119.26(15) . . ?
O2 C13 C12 125.14(16) . . ?
O2 C13 C14 114.57(16) . . ?
C12 C13 C14 120.28(15) . . ?
C15 C14 C13 120.01(16) . . ?
C14 C15 C10 120.47(15) . . ?
C18 C17 P1 121.03(13) . . ?
C22 C17 P1 118.40(13) . . ?
C22 C17 C18 120.42(16) . . ?
C19 C18 C17 119.20(17) . . ?
C20 C19 C18 120.39(17) . . ?
C19 C20 C21 120.04(17) . . ?
C20 C21 C22 120.41(17) . . ?
C21 C22 C17 119.53(16) . . ?
C24 C23 P1 120.99(13) . . ?
C28 C23 P1 119.12(12) . . ?
C28 C23 C24 119.72(16) . . ?
C25 C24 C23 119.57(18) . . ?
C26 C25 C24 120.55(18) . . ?
C25 C26 C27 120.05(18) . . ?
C26 C27 C28 120.07(18) . . ?
C27 C28 C23 120.03(16) . . ?

loop_
_geom_bond_atom_site_label_1
_geom_bond_atom_site_label_2
_geom_bond_distance
_geom_bond_site_symmetry_2
_geom_bond_publ_flag
S1 O3 1.4403(12) . ?
S1 O4 1.4391(12) . ?
S1 O5 1.4444(13) . ?
S1 C29 1.8244(19) . ?
F1 C29 1.341(2) . ?
F2 C29 1.331(2) . ?
F3 C29 1.333(2) . ?
P1 C8 1.7464(16) . ?
P1 C9 1.7394(16) . ?
P1 C17 1.7790(16) . ?
P1 C23 1.7848(17) . ?
O1 C1 1.428(2) . ?
O1 C2 1.3612(19) . ?
O2 C13 1.361(2) . ?
O2 C16 1.427(2) . ?
C2 C3 1.390(2) . ?
C2 C7 1.396(2) . ?
C3 C4 1.382(2) . ?
C4 C5 1.394(2) . ?
C5 C6 1.402(2) . ?
C5 C8 1.449(2) . ?
C6 C7 1.377(2) . ?
C8 C9 1.349(2) . ?
C9 C10 1.447(2) . ?
C10 C11 1.393(2) . ?
C10 C15 1.400(2) . ?
C11 C12 1.385(2) . ?
C12 C13 1.388(2) . ?
C13 C14 1.396(2) . ?
C14 C15 1.375(2) . ?
C17 C18 1.388(2) . ?
C17 C22 1.382(2) . ?
C18 C19 1.384(3) . ?
C19 C20 1.375(3) . ?
C20 C21 1.376(3) . ?
C21 C22 1.379(3) . ?
C23 C24 1.387(2) . ?
C23 C28 1.386(2) . ?
C24 C25 1.385(3) . ?
C25 C26 1.374(3) . ?
C26 C27 1.375(3) . ?
C27 C28 1.386(3) . ?
